data_7700158
loop_
_publ_author_name
'Raut, Ravindra K.'
'Sahoo, Padmini'
'Chimnapure, Dipti'
'Majumdar, Moumita'

_publ_section_title
;
 Versatile coordinating abilities of acyclic N<sub>4</sub> and
 N<sub>2</sub>P<sub>2</sub> ligand frameworks in conjunction with
 Sn[N(SiMe<sub>3</sub>)<sub>2</sub>]<sub>2</sub>.
;
_journal_issue 29
_journal_name_full 'Dalton transactions (Cambridge, England : 2003)'
_journal_page_first 10953
_journal_page_last 10961
_journal_paper_doi 10.1039/c9dt00617f
_journal_volume 48
_journal_year 2019
_chemical_formula_sum 'C24 H31 F3 N4 O3 S Si Sn'
_chemical_formula_weight 659.37
_space_group_crystal_system monoclinic
_space_group_IT_number 14
_space_group_name_Hall '-P 2ybc'
_space_group_name_H-M_alt 'P 1 21/c 1'
_symmetry_space_group_name_Hall '-P 2ybc'
_symmetry_space_group_name_H-M 'P 1 21/c 1'
_atom_sites_solution_hydrogens geom
_audit_creation_method SHELXL-2017/1
_audit_update_record
;
2019-05-20 deposited with the CCDC.    2019-05-29 downloaded from the CCDC.
;
_cell_angle_alpha 90
_cell_angle_beta 117.43(3)
_cell_angle_gamma 90
_cell_formula_units_Z 4
_cell_length_a 16.533(4)
_cell_length_b 10.968(4)
_cell_length_c 17.061(7)
_cell_measurement_reflns_used 8240
_cell_measurement_temperature 100(2)
_cell_measurement_theta_max 66.68
_cell_measurement_theta_min 3.01
_cell_volume 2745.9(18)
_computing_cell_refinement 'Bruker SAINT'
_computing_data_collection 'Bruker APEX2'
_computing_data_reduction 'Bruker SAINT'
_computing_molecular_graphics 'Bruker SHELXTL'
_computing_publication_material 'Bruker SHELXTL'
_computing_structure_refinement 'SHELXL-2017/1 (Sheldrick, 2017)'
_computing_structure_solution 'SHELXT 2014/5 (Sheldrick, 2014)'
_diffrn_ambient_temperature 100(2)
_diffrn_measured_fraction_theta_full 0.992
_diffrn_measured_fraction_theta_max 0.992
_diffrn_measurement_device_type 'Bruker APEX-II CCD'
_diffrn_measurement_method '\f and \w scans'
_diffrn_radiation_type CuK\a
_diffrn_radiation_wavelength 1.54184
_diffrn_reflns_av_R_equivalents 0.1443
_diffrn_reflns_av_unetI/netI 0.0781
_diffrn_reflns_Laue_measured_fraction_full 0.992
_diffrn_reflns_Laue_measured_fraction_max 0.992
_diffrn_reflns_limit_h_max 19
_diffrn_reflns_limit_h_min -19
_diffrn_reflns_limit_k_max 13
_diffrn_reflns_limit_k_min -13
_diffrn_reflns_limit_l_max 20
_diffrn_reflns_limit_l_min -20
_diffrn_reflns_number 28820
_diffrn_reflns_point_group_measured_fraction_full 0.992
_diffrn_reflns_point_group_measured_fraction_max 0.992
_diffrn_reflns_theta_full 66.956
_diffrn_reflns_theta_max 66.956
_diffrn_reflns_theta_min 3.011
_diffrn_source 'fine-focus sealed tube'
_exptl_absorpt_coefficient_mu 9.004
_exptl_absorpt_correction_T_max 0.7528
_exptl_absorpt_correction_T_min 0.5083
_exptl_absorpt_correction_type multi-scan
_exptl_absorpt_process_details
;
SADABS-2016/2 - Bruker AXS area detector scaling and absorption correction. wR2(int) was 0.1259 beore and 0.0926 after Parameter refinement. The ratio of Min/Max transmission is 0.67521.
Referance: Krause, L., Herbst-Irmer, R., Sheldrick G.M. & Stalke D.,
 J. Appl. Cryst. 48 (2015) 3-10
;
_exptl_crystal_colour 'Pale Yellow'
_exptl_crystal_density_diffrn 1.595
_exptl_crystal_description Plate
_exptl_crystal_F_000 1336
_exptl_crystal_size_max 0.090
_exptl_crystal_size_mid 0.080
_exptl_crystal_size_min 0.040
_refine_diff_density_max 0.718
_refine_diff_density_min -0.868
_refine_diff_density_rms 0.127
_refine_ls_extinction_method none
_refine_ls_goodness_of_fit_ref 1.045
_refine_ls_hydrogen_treatment constr
_refine_ls_matrix_type full
_refine_ls_number_parameters 337
_refine_ls_number_reflns 4857
_refine_ls_number_restraints 0
_refine_ls_restrained_S_all 1.045
_refine_ls_R_factor_all 0.0900
_refine_ls_R_factor_gt 0.0572
_refine_ls_shift/su_max 0.000
_refine_ls_shift/su_mean 0.000
_refine_ls_structure_factor_coef Fsqd
_refine_ls_weighting_details 'w=1/[\s^2^(Fo^2^)+(0.0001P)^2^+17.8578P] where P=(Fo^2^+2Fc^2^)/3'
_refine_ls_weighting_scheme calc
_refine_ls_wR_factor_gt 0.1012
_refine_ls_wR_factor_ref 0.1125
_reflns_Friedel_coverage 0.000
_reflns_number_gt 3571
_reflns_number_total 4857
_reflns_threshold_expression 'I > 2\s(I)'
_cod_data_source_file c9dt00617f2.cif
_cod_data_source_block Comp_4
_cod_depositor_comments 'Adding full bibliography for 7700155--7700159.cif.'
_cod_original_cell_volume 2746.1(17)
_cod_database_code 7700158
_shelx_shelxl_version_number 2017/1
_shelx_space_group_comment
;
The symmetry employed for this shelxl refinement is uniquely defined
by the following loop, which should always be used as a source of
symmetry information in preference to the above space-group names.
They are only intended as comments.
;
_shelx_estimated_absorpt_t_min 0.498
_shelx_estimated_absorpt_t_max 0.715

loop_
_space_group_symop_operation_xyz
'x, y, z'
'-x, y+1/2, -z+1/2'
'-x, -y, -z'
'x, -y-1/2, z-1/2'

loop_
_atom_site_label
_atom_site_type_symbol
_atom_site_fract_x
_atom_site_fract_y
_atom_site_fract_z
_atom_site_U_iso_or_equiv
_atom_site_adp_type
_atom_site_occupancy
_atom_site_site_symmetry_order
_atom_site_calc_flag
_atom_site_refinement_flags_posn
_atom_site_refinement_flags_adp
Sn1 Sn 0.36251(3) 0.37808(4) 0.42022(3) 0.01988(12) Uani 1 1 d . .
S1 S 0.27096(11) 0.62966(19) 0.55994(11) 0.0293(4) Uani 1 1 d . .
Si1 Si 0.20524(12) 0.49786(18) 0.20412(12) 0.0233(4) Uani 1 1 d . .
F1 F 0.1179(3) 0.6690(5) 0.4156(3) 0.0523(14) Uani 1 1 d . .
F2 F 0.1019(3) 0.5725(5) 0.5176(4) 0.0540(13) Uani 1 1 d . .
O1 O 0.2777(3) 0.5156(5) 0.5218(3) 0.0360(13) Uani 1 1 d . .
N2 N 0.2783(4) 0.2399(5) 0.4266(4) 0.0230(13) Uani 1 1 d . .
N1 N 0.4574(4) 0.2270(5) 0.5120(3) 0.0230(13) Uani 1 1 d . .
O3 O 0.3105(3) 0.7323(5) 0.5377(4) 0.0453(15) Uani 1 1 d . .
F3 F 0.1295(3) 0.7651(5) 0.5300(4) 0.0574(14) Uani 1 1 d . .
N4 N 0.3906(4) 0.2814(5) 0.3149(3) 0.0217(12) Uani 1 1 d . .
O2 O 0.2898(4) 0.6239(6) 0.6510(3) 0.0494(15) Uani 1 1 d . .
N3 N 0.2153(3) 0.3649(5) 0.2689(3) 0.0206(12) Uani 1 1 d . .
C6 C 0.3127(4) 0.1293(7) 0.4668(4) 0.0216(14) Uani 1 1 d . .
C5 C 0.4137(4) 0.1299(7) 0.5211(4) 0.0228(14) Uani 1 1 d . .
C4 C 0.4623(5) 0.0382(6) 0.5822(4) 0.0260(16) Uani 1 1 d . .
H4 H 0.431355 -0.030208 0.589731 0.031 Uiso 1 1 calc R U
C3 C 0.5551(5) 0.0489(7) 0.6310(5) 0.0308(18) Uani 1 1 d . .
H3 H 0.588606 -0.012730 0.672410 0.037 Uiso 1 1 calc R U
C17 C 0.3378(5) 0.1820(6) 0.1762(4) 0.0254(16) Uani 1 1 d . .
H17 H 0.288813 0.150268 0.124158 0.030 Uiso 1 1 calc R U
C8 C 0.1803(4) 0.2504(6) 0.3757(4) 0.0228(15) Uani 1 1 d . .
H8 H 0.156385 0.174819 0.339503 0.027 Uiso 1 1 calc R U
C20 C 0.4761(5) 0.2750(7) 0.3252(5) 0.0289(17) Uani 1 1 d . .
H20 H 0.524327 0.307975 0.377255 0.035 Uiso 1 1 calc R U
C16 C 0.3212(4) 0.2369(6) 0.2399(4) 0.0199(14) Uani 1 1 d . .
C13 C 0.1559(4) 0.3595(6) 0.3139(4) 0.0211(14) Uani 1 1 d . .
H13 H 0.171980 0.433121 0.352796 0.025 Uiso 1 1 calc R U
C22 C 0.1053(5) 0.4787(7) 0.0922(4) 0.0290(17) Uani 1 1 d . .
H22A H 0.089046 0.392236 0.081735 0.044 Uiso 1 1 calc R U
H22B H 0.121333 0.508790 0.047027 0.044 Uiso 1 1 calc R U
H22C H 0.053416 0.525203 0.089334 0.044 Uiso 1 1 calc R U
C19 C 0.4963(5) 0.2224(7) 0.2629(5) 0.0290(17) Uani 1 1 d . .
H19 H 0.557093 0.220016 0.271111 0.035 Uiso 1 1 calc R U
C21 C 0.1933(4) 0.6310(7) 0.2655(4) 0.0302(16) Uani 1 1 d . .
H21A H 0.134469 0.626745 0.266204 0.045 Uiso 1 1 calc R U
H21B H 0.196565 0.706490 0.236325 0.045 Uiso 1 1 calc R U
H21C H 0.242646 0.629899 0.326199 0.045 Uiso 1 1 calc R U
C14 C 0.2279(4) 0.2520(6) 0.2310(4) 0.0215(15) Uani 1 1 d . .
C18 C 0.4257(5) 0.1733(7) 0.1885(5) 0.0301(17) Uani 1 1 d . .
H18 H 0.437891 0.133502 0.145600 0.036 Uiso 1 1 calc R U
C2 C 0.5997(5) 0.1482(6) 0.6202(4) 0.0294(17) Uani 1 1 d . .
H2 H 0.664010 0.155555 0.653295 0.035 Uiso 1 1 calc R U
C12 C 0.0517(4) 0.3666(7) 0.2545(4) 0.0301(16) Uani 1 1 d . .
H12A H 0.037006 0.438309 0.215074 0.036 Uiso 1 1 calc R U
H12B H 0.030646 0.292584 0.217270 0.036 Uiso 1 1 calc R U
C11 C 0.0025(4) 0.3770(8) 0.3115(5) 0.0351(17) Uani 1 1 d . .
H11A H -0.064232 0.375307 0.273164 0.042 Uiso 1 1 calc R U
H11B H 0.018148 0.455767 0.343521 0.042 Uiso 1 1 calc R U
C15 C 0.1655(5) 0.1672(7) 0.1894(5) 0.0337(18) Uani 1 1 d . .
H15A H 0.105293 0.177158 0.181891 0.040 Uiso 1 1 calc R U
H15B H 0.181059 0.096558 0.167031 0.040 Uiso 1 1 calc R U
C7 C 0.2654(5) 0.0262(7) 0.4618(4) 0.0308(17) Uani 1 1 d . .
H7A H 0.200992 0.025189 0.427656 0.037 Uiso 1 1 calc R U
H7B H 0.296678 -0.044989 0.492567 0.037 Uiso 1 1 calc R U
C9 C 0.1336(4) 0.2657(7) 0.4349(5) 0.0278(16) Uani 1 1 d . .
H9A H 0.149550 0.196071 0.476293 0.033 Uiso 1 1 calc R U
H9B H 0.155551 0.341366 0.470073 0.033 Uiso 1 1 calc R U
C23 C 0.3109(4) 0.5185(7) 0.1924(4) 0.0295(17) Uani 1 1 d . .
H23A H 0.363750 0.521660 0.251076 0.044 Uiso 1 1 calc R U
H23B H 0.306945 0.594811 0.160914 0.044 Uiso 1 1 calc R U
H23C H 0.317736 0.449989 0.159058 0.044 Uiso 1 1 calc R U
C1 C 0.5489(4) 0.2371(7) 0.5600(4) 0.0258(16) Uani 1 1 d . .
H1 H 0.578892 0.306535 0.552324 0.031 Uiso 1 1 calc R U
C10 C 0.0298(5) 0.2718(8) 0.3783(5) 0.039(2) Uani 1 1 d . .
H10A H 0.000708 0.283368 0.417079 0.047 Uiso 1 1 calc R U
H10B H 0.007650 0.193872 0.346218 0.047 Uiso 1 1 calc R U
C24 C 0.1489(5) 0.6616(7) 0.5022(5) 0.037(2) Uani 1 1 d . .

loop_
_atom_site_aniso_label
_atom_site_aniso_U_11
_atom_site_aniso_U_22
_atom_site_aniso_U_33
_atom_site_aniso_U_23
_atom_site_aniso_U_13
_atom_site_aniso_U_12
Sn1 0.0184(2) 0.0198(2) 0.0200(2) 0.0000(2) 0.00765(15) -0.0010(2)
S1 0.0299(8) 0.0254(9) 0.0312(9) -0.0012(8) 0.0128(7) 0.0003(9)
Si1 0.0211(9) 0.0228(11) 0.0223(9) 0.0014(8) 0.0069(8) 0.0012(8)
F1 0.037(3) 0.068(4) 0.037(3) 0.006(2) 0.005(2) 0.015(2)
F2 0.041(3) 0.048(3) 0.078(4) -0.005(3) 0.032(3) -0.011(2)
O1 0.044(3) 0.031(3) 0.038(3) 0.000(2) 0.023(3) 0.009(3)
N2 0.021(3) 0.026(3) 0.026(3) -0.003(3) 0.014(2) -0.001(2)
N1 0.023(3) 0.022(3) 0.021(3) 0.001(2) 0.008(2) 0.003(3)
O3 0.036(3) 0.027(3) 0.070(4) 0.013(3) 0.021(3) 0.002(3)
F3 0.048(3) 0.045(3) 0.082(4) -0.018(3) 0.032(3) 0.008(2)
N4 0.026(3) 0.023(3) 0.019(3) 0.002(2) 0.013(2) 0.003(3)
O2 0.059(3) 0.061(4) 0.028(3) -0.007(3) 0.019(3) 0.004(4)
N3 0.018(3) 0.020(3) 0.024(3) 0.005(3) 0.010(2) 0.002(3)
C6 0.022(3) 0.027(4) 0.019(3) -0.001(3) 0.012(3) -0.003(3)
C5 0.031(3) 0.022(4) 0.018(3) -0.005(3) 0.013(3) 0.000(3)
C4 0.030(4) 0.023(4) 0.026(4) 0.007(3) 0.014(3) 0.005(3)
C3 0.038(4) 0.027(4) 0.026(4) 0.011(3) 0.013(3) 0.016(3)
C17 0.030(4) 0.023(4) 0.021(3) 0.002(3) 0.009(3) 0.001(3)
C8 0.022(3) 0.021(4) 0.020(3) 0.000(3) 0.006(3) -0.004(3)
C20 0.032(4) 0.025(4) 0.026(4) 0.004(3) 0.011(3) 0.005(3)
C16 0.027(3) 0.015(4) 0.018(3) 0.007(3) 0.010(3) 0.006(3)
C13 0.017(3) 0.021(4) 0.025(3) 0.000(3) 0.010(3) -0.003(3)
C22 0.032(4) 0.024(4) 0.025(4) -0.003(3) 0.007(3) 0.001(3)
C19 0.029(4) 0.030(4) 0.030(4) 0.006(3) 0.016(3) 0.001(3)
C21 0.028(3) 0.027(4) 0.029(4) -0.003(4) 0.007(3) 0.000(3)
C14 0.026(3) 0.020(4) 0.013(3) -0.001(3) 0.005(3) 0.001(3)
C18 0.043(4) 0.030(4) 0.027(4) 0.002(3) 0.025(4) 0.005(4)
C2 0.025(3) 0.031(5) 0.025(4) 0.000(3) 0.006(3) 0.006(3)
C12 0.019(3) 0.031(4) 0.035(4) 0.001(4) 0.008(3) 0.002(3)
C11 0.021(3) 0.035(4) 0.049(4) -0.008(4) 0.015(3) -0.005(4)
C15 0.030(4) 0.038(5) 0.030(4) -0.007(3) 0.011(3) 0.000(3)
C7 0.035(4) 0.031(5) 0.025(4) 0.005(3) 0.013(3) 0.000(3)
C9 0.022(3) 0.027(4) 0.034(4) 0.001(3) 0.013(3) -0.002(3)
C23 0.029(4) 0.032(4) 0.026(4) 0.007(3) 0.012(3) -0.001(3)
C1 0.022(3) 0.025(4) 0.028(4) -0.003(3) 0.009(3) -0.003(3)
C10 0.028(4) 0.041(5) 0.051(5) -0.002(4) 0.020(4) -0.008(4)
C24 0.034(4) 0.033(5) 0.045(5) -0.008(4) 0.018(4) -0.001(4)

loop_
_atom_type_symbol
_atom_type_description
_atom_type_scat_dispersion_real
_atom_type_scat_dispersion_imag
_atom_type_scat_source
C C 0.0181 0.0091 'International Tables Vol C Tables 4.2.6.8 and 6.1.1.4'
H H 0.0000 0.0000 'International Tables Vol C Tables 4.2.6.8 and 6.1.1.4'
F F 0.0727 0.0534 'International Tables Vol C Tables 4.2.6.8 and 6.1.1.4'
N N 0.0311 0.0180 'International Tables Vol C Tables 4.2.6.8 and 6.1.1.4'
O O 0.0492 0.0322 'International Tables Vol C Tables 4.2.6.8 and 6.1.1.4'
S S 0.3331 0.5567 'International Tables Vol C Tables 4.2.6.8 and 6.1.1.4'
Si Si 0.2541 0.3302 'International Tables Vol C Tables 4.2.6.8 and 6.1.1.4'
Sn Sn 0.0259 5.4591 'International Tables Vol C Tables 4.2.6.8 and 6.1.1.4'

loop_
_geom_angle_atom_site_label_1
_geom_angle_atom_site_label_2
_geom_angle_atom_site_label_3
_geom_angle
N2 Sn1 N4 94.9(2)
N2 Sn1 N1 73.0(2)
N4 Sn1 N1 83.19(19)
O1 S1 O3 115.0(3)
O1 S1 O2 115.3(4)
O3 S1 O2 114.9(4)
O1 S1 C24 102.7(3)
O3 S1 C24 103.4(4)
O2 S1 C24 103.1(4)
N3 Si1 C21 107.2(3)
N3 Si1 C23 109.9(3)
C21 Si1 C23 108.2(3)
N3 Si1 C22 109.0(3)
C21 Si1 C22 112.9(3)
C23 Si1 C22 109.5(3)
C6 N2 C8 117.4(5)
C6 N2 Sn1 121.9(4)
C8 N2 Sn1 119.9(4)
C5 N1 C1 120.6(6)
C5 N1 Sn1 114.5(4)
C1 N1 Sn1 124.7(5)
C20 N4 C16 119.1(6)
C20 N4 Sn1 119.9(5)
C16 N4 Sn1 120.9(4)
C14 N3 C13 117.1(5)
C14 N3 Si1 114.2(4)
C13 N3 Si1 116.8(4)
C7 C6 N2 127.4(6)
C7 C6 C5 119.4(7)
N2 C6 C5 113.2(6)
N1 C5 C4 120.2(6)
N1 C5 C6 116.2(6)
C4 C5 C6 123.5(6)
C3 C4 C5 119.1(7)
C3 C4 H4 120.4
C5 C4 H4 120.4
C4 C3 C2 120.4(7)
C4 C3 H3 119.8
C2 C3 H3 119.8
C18 C17 C16 119.4(7)
C18 C17 H17 120.3
C16 C17 H17 120.3
N2 C8 C13 110.2(5)
N2 C8 C9 112.1(5)
C13 C8 C9 108.4(5)
N2 C8 H8 108.7
C13 C8 H8 108.7
C9 C8 H8 108.7
N4 C20 C19 122.3(7)
N4 C20 H20 118.9
C19 C20 H20 118.9
N4 C16 C17 120.9(6)
N4 C16 C14 116.2(6)
C17 C16 C14 122.9(6)
N3 C13 C8 110.9(5)
N3 C13 C12 117.2(5)
C8 C13 C12 110.7(5)
N3 C13 H13 105.7
C8 C13 H13 105.7
C12 C13 H13 105.7
Si1 C22 H22A 109.5
Si1 C22 H22B 109.5
H22A C22 H22B 109.5
Si1 C22 H22C 109.5
H22A C22 H22C 109.5
H22B C22 H22C 109.5
C18 C19 C20 118.1(7)
C18 C19 H19 120.9
C20 C19 H19 120.9
Si1 C21 H21A 109.5
Si1 C21 H21B 109.5
H21A C21 H21B 109.5
Si1 C21 H21C 109.5
H21A C21 H21C 109.5
H21B C21 H21C 109.5
C15 C14 N3 126.8(6)
C15 C14 C16 119.3(6)
N3 C14 C16 113.8(5)
C17 C18 C19 120.1(7)
C17 C18 H18 120.0
C19 C18 H18 120.0
C3 C2 C1 118.5(6)
C3 C2 H2 120.7
C1 C2 H2 120.7
C11 C12 C13 110.1(5)
C11 C12 H12A 109.6
C13 C12 H12A 109.6
C11 C12 H12B 109.6
C13 C12 H12B 109.6
H12A C12 H12B 108.1
C12 C11 C10 110.7(6)
C12 C11 H11A 109.5
C10 C11 H11A 109.5
C12 C11 H11B 109.5
C10 C11 H11B 109.5
H11A C11 H11B 108.1
C14 C15 H15A 120.0
C14 C15 H15B 120.0
H15A C15 H15B 120.0
C6 C7 H7A 120.0
C6 C7 H7B 120.0
H7A C7 H7B 120.0
C10 C9 C8 110.2(6)
C10 C9 H9A 109.6
C8 C9 H9A 109.6
C10 C9 H9B 109.6
C8 C9 H9B 109.6
H9A C9 H9B 108.1
Si1 C23 H23A 109.5
Si1 C23 H23B 109.5
H23A C23 H23B 109.5
Si1 C23 H23C 109.5
H23A C23 H23C 109.5
H23B C23 H23C 109.5
N1 C1 C2 121.2(7)
N1 C1 H1 119.4
C2 C1 H1 119.4
C9 C10 C11 111.2(6)
C9 C10 H10A 109.4
C11 C10 H10A 109.4
C9 C10 H10B 109.4
C11 C10 H10B 109.4
H10A C10 H10B 108.0
F1 C24 F3 108.3(7)
F1 C24 F2 107.5(6)
F3 C24 F2 107.1(7)
F1 C24 S1 112.2(6)
F3 C24 S1 111.1(5)
F2 C24 S1 110.4(6)

loop_
_geom_bond_atom_site_label_1
_geom_bond_atom_site_label_2
_geom_bond_distance
Sn1 N2 2.095(6)
Sn1 N4 2.311(5)
Sn1 N1 2.323(5)
S1 O1 1.437(5)
S1 O3 1.438(6)
S1 O2 1.438(5)
S1 C24 1.826(8)
Si1 N3 1.791(6)
Si1 C21 1.859(7)
Si1 C23 1.862(7)
Si1 C22 1.874(7)
F1 C24 1.324(9)
F2 C24 1.348(9)
N2 C6 1.381(9)
N2 C8 1.446(8)
N1 C5 1.335(9)
N1 C1 1.353(8)
F3 C24 1.326(9)
N4 C20 1.343(8)
N4 C16 1.356(8)
N3 C14 1.455(8)
N3 C13 1.501(8)
C6 C7 1.355(10)
C6 C5 1.490(8)
C5 C4 1.404(9)
C4 C3 1.372(10)
C4 H4 0.9500
C3 C2 1.375(10)
C3 H3 0.9500
C17 C18 1.373(10)
C17 C16 1.375(9)
C17 H17 0.9500
C8 C13 1.522(9)
C8 C9 1.537(9)
C8 H8 1.0000
C20 C19 1.379(10)
C20 H20 0.9500
C16 C14 1.489(9)
C13 C12 1.546(8)
C13 H13 1.0000
C22 H22A 0.9800
C22 H22B 0.9800
C22 H22C 0.9800
C19 C18 1.378(10)
C19 H19 0.9500
C21 H21A 0.9800
C21 H21B 0.9800
C21 H21C 0.9800
C14 C15 1.326(9)
C18 H18 0.9500
C2 C1 1.384(9)
C2 H2 0.9500
C12 C11 1.534(9)
C12 H12A 0.9900
C12 H12B 0.9900
C11 C10 1.535(11)
C11 H11A 0.9900
C11 H11B 0.9900
C15 H15A 0.9500
C15 H15B 0.9500
C7 H7A 0.9500
C7 H7B 0.9500
C9 C10 1.535(9)
C9 H9A 0.9900
C9 H9B 0.9900
C23 H23A 0.9800
C23 H23B 0.9800
C23 H23C 0.9800
C1 H1 0.9500
C10 H10A 0.9900
C10 H10B 0.9900
